data_7045470
loop_
_publ_author_name
'Gao, Hong-Ling'
'Huang, Shao-Xia'
'Zhou, Xiao-Pu'
'Liu, Zhen'
'Cui, Jian-Zhong'

_publ_section_title
;
 Magnetic properties and structure of tetranuclear lanthanide complexes
 based on 8-hydroxylquinoline Schiff base derivative and \b-diketone
 coligand.
;
_journal_issue 10
_journal_name_full 'Dalton transactions (Cambridge, England : 2003)'
_journal_page_first 3503
_journal_page_last 3511
_journal_paper_doi 10.1039/c8dt00063h
_journal_volume 47
_journal_year 2018
_chemical_formula_moiety 'C150 H106 Ho4 N18 O16'
_chemical_formula_sum 'C150 H106 Ho4 N18 O16'
_chemical_formula_weight 3076.24
_space_group_crystal_system monoclinic
_space_group_IT_number 14
_space_group_name_Hall '-P 2ybc'
_space_group_name_H-M_alt 'P 1 21/c 1'
_symmetry_space_group_name_Hall '-P 2ybc'
_symmetry_space_group_name_H-M 'P 1 21/c 1'
_atom_sites_solution_hydrogens geom
_atom_sites_solution_primary direct
_audit_creation_date 2018-01-25
_audit_creation_method
;
Olex2 1.2
(compiled 2017.03.28 svn.r3405 for OlexSys, GUI svn.r5337)
;
_audit_update_record
;
2018-01-26 deposited with the CCDC.
2018-01-30 downloaded from the CCDC.
;
_cell_angle_alpha 90
_cell_angle_beta 108.707(2)
_cell_angle_gamma 90
_cell_formula_units_Z 2
_cell_length_a 18.2815(19)
_cell_length_b 18.6756(19)
_cell_length_c 22.401(3)
_cell_measurement_reflns_used 20156
_cell_measurement_temperature 113.15
_cell_measurement_theta_max 27.5
_cell_measurement_theta_min 3.1
_cell_volume 7244.1(14)
_computing_cell_refinement
;
CrystalClear-SM Expert 2.1 b42 (Rigaku, 2015)
;
_computing_data_collection
;
CrystalClear-SM Expert 2.1 b42 (Rigaku, 2015)
;
_computing_data_reduction
;
CrystalClear-SM Expert 2.1 b42 (Rigaku, 2015)
;
_computing_molecular_graphics 'Olex2 (Dolomanov et al., 2009)'
_computing_publication_material 'Olex2 (Dolomanov et al., 2009)'
_computing_structure_refinement 'ShelXL (Sheldrick, 2015)'
_computing_structure_solution 'ShelXS (Sheldrick, 2008)'
_diffrn_ambient_temperature 113.15
_diffrn_measured_fraction_theta_full 0.995
_diffrn_measured_fraction_theta_max 0.989
_diffrn_measurement_device_type 'Rigaku Xtalab P200'
_diffrn_measurement_method '\w scans'
_diffrn_radiation_monochromator graphite
_diffrn_radiation_type MoK\a
_diffrn_radiation_wavelength 0.71073
_diffrn_reflns_av_R_equivalents 0.0338
_diffrn_reflns_av_unetI/netI 0.0244
_diffrn_reflns_Laue_measured_fraction_full 0.995
_diffrn_reflns_Laue_measured_fraction_max 0.989
_diffrn_reflns_limit_h_max 22
_diffrn_reflns_limit_h_min -23
_diffrn_reflns_limit_k_max 24
_diffrn_reflns_limit_k_min -24
_diffrn_reflns_limit_l_max 29
_diffrn_reflns_limit_l_min -28
_diffrn_reflns_number 72156
_diffrn_reflns_point_group_measured_fraction_full 0.995
_diffrn_reflns_point_group_measured_fraction_max 0.989
_diffrn_reflns_theta_full 25.242
_diffrn_reflns_theta_max 27.516
_diffrn_reflns_theta_min 3.016
_exptl_absorpt_coefficient_mu 2.227
_exptl_absorpt_correction_T_max 1.000
_exptl_absorpt_correction_T_min 0.771
_exptl_absorpt_correction_type multi-scan
_exptl_absorpt_process_details REQAB(Rigaku,1998)
_exptl_crystal_colour Colorless
_exptl_crystal_density_diffrn 1.410
_exptl_crystal_density_method 'not measured'
_exptl_crystal_description Prism
_exptl_crystal_F_000 3056
_exptl_crystal_size_max 0.2
_exptl_crystal_size_mid 0.18
_exptl_crystal_size_min 0.12
_refine_diff_density_max 2.192
_refine_diff_density_min -0.768
_refine_diff_density_rms 0.084
_refine_ls_extinction_method none
_refine_ls_goodness_of_fit_ref 1.016
_refine_ls_hydrogen_treatment constr
_refine_ls_matrix_type full
_refine_ls_number_parameters 845
_refine_ls_number_reflns 16472
_refine_ls_number_restraints 89
_refine_ls_restrained_S_all 1.021
_refine_ls_R_factor_all 0.0367
_refine_ls_R_factor_gt 0.0286
_refine_ls_shift/su_max 0.005
_refine_ls_shift/su_mean 0.000
_refine_ls_structure_factor_coef Fsqd
_refine_ls_weighting_details 'w=1/[\s^2^(Fo^2^)+(0.0442P)^2^+6.2676P] where P=(Fo^2^+2Fc^2^)/3'
_refine_ls_weighting_scheme calc
_refine_ls_wR_factor_gt 0.0738
_refine_ls_wR_factor_ref 0.0788
_reflns_Friedel_coverage 0.000
_reflns_number_gt 13978
_reflns_number_total 16472
_reflns_threshold_expression 'I > 2\s(I)'
_cod_data_source_file c8dt00063h2.cif
_cod_data_source_block shelx_sq_CCDC3
_cod_depositor_comments 'Adding full bibliography for 7045466--7045470.cif.'
_cod_original_cell_volume 7244.0(14)
_cod_database_code 7045470
_shelx_shelxl_version_number 2018/1
_publ_section_exptl
;
Any special experimental details
;
_shelx_space_group_comment
;
The symmetry employed for this shelxl refinement is uniquely defined
by the following loop, which should always be used as a source of
symmetry information in preference to the above space-group names.
They are only intended as comments.
;
_shelx_estimated_absorpt_t_max 0.776
_shelx_estimated_absorpt_t_min 0.664
_olex2_refinement_description
;
1. Fixed Uiso
 At 1.2 times of:
  All C(H) groups, All O(H) groups
2. Restrained distances
 N8-C40 \\sim N8-C40A
 with sigma of 0.02
 C40-C41 \\sim C40A-C41A
 with sigma of 0.01
 N8-C41 \\sim N8-C41A
 with sigma of 0.01
 C40-C42 \\sim C40-C45 \\sim C40A-C42A \\sim C40A-C45A
 with sigma of 0.01
3. Restrained planarity
 C40, C41, C42, C43, N9, C44, C45
 with sigma of 0.01
 C40A, C41A, C42A, C43A, N9A, C44A, C45A
 with sigma of 0.01
4. Uiso/Uaniso restraints and constraints
Uanis(C41) \\sim Ueq, Uanis(C42) \\sim Ueq, Uanis(C43) \\sim Ueq, Uanis(N9)
\\sim Ueq, Uanis(C44) \\sim Ueq, Uanis(C45) \\sim Ueq, Uanis(C41A) \\sim Ueq,
Uanis(C42A) \\sim Ueq, Uanis(C43A) \\sim Ueq, Uanis(N9A) \\sim Ueq, Uanis(C44A)
\\sim Ueq, Uanis(C45A) \\sim Ueq: with sigma of 0.01 and sigma for terminal
atoms of 0.02
Uanis(C41) = Uanis(C41A)
Uanis(C42) = Uanis(C42A)
Uanis(C43) = Uanis(C43A)
Uanis(N9) = Uanis(N9A)
Uanis(C45) = Uanis(C45A)
Uanis(C44) = Uanis(C44A)
Uanis(C40) = Uanis(C40A)
5. Others
 Sof(C40A)=Sof(H40A)=Sof(C41A)=Sof(C42A)=Sof(H42A)=Sof(C43A)=Sof(H43A)=
 Sof(N9A)=Sof(C44A)=Sof(H44A)=Sof(C45A)=Sof(H45A)=1-FVAR(1)
 Sof(C40)=Sof(H40)=Sof(C41)=Sof(C42)=Sof(H42)=Sof(C43)=Sof(H43)=Sof(N9)=
 Sof(C44)=Sof(H44)=Sof(C45)=Sof(H45)=FVAR(1)
6.a Ternary CH refined with riding coordinates:
 O8(H8)
6.b Aromatic/amide H refined with riding coordinates:
 C1(H1), C2(H2), C3(H3), C6(H6), C7(H7), C10(H10), C12(H12), C13(H13),
 C14(H14), C15(H15), C16(H16), C17(H17), C18(H18), C21(H21), C22(H22), C25(H25),
  C27(H27), C28(H28), C29(H29), C30(H30), C31(H31), C32(H32), C33(H33),
 C36(H36), C37(H37), C46(H46), C47(H47), C48(H48), C49(H49), C50(H50), C53(H53),
  C56(H56), C57(H57), C58(H58), C59(H59), C60(H60), C61(H61), C62(H62),
 C63(H63), C64(H64), C65(H65), C68(H68), C71(H71), C72(H72), C73(H73), C74(H74),
  C75(H75), C40(H40), C42(H42), C43(H43), C44(H44), C45(H45), C40A(H40A),
 C42A(H42A), C43A(H43A), C44A(H44A), C45A(H45A)
6.c Fitted hexagon refined as free rotating group:
 C41(C42,C43,N9,C44,C45), C41A(C42A,C43A,N9A,C44A,C45A)
;
_olex2_submission_special_instructions 'No special instructions were received'

loop_
_space_group_symop_operation_xyz
'x, y, z'
'-x, y+1/2, -z+1/2'
'-x, -y, -z'
'x, -y-1/2, z-1/2'

loop_
_atom_site_label
_atom_site_type_symbol
_atom_site_fract_x
_atom_site_fract_y
_atom_site_fract_z
_atom_site_U_iso_or_equiv
_atom_site_adp_type
_atom_site_occupancy
_atom_site_site_symmetry_order
_atom_site_calc_flag
_atom_site_refinement_flags_posn
_atom_site_refinement_flags_adp
_atom_site_refinement_flags_occupancy
_atom_site_disorder_assembly
_atom_site_disorder_group
Ho1 Ho 0.03900(2) 0.42044(2) 0.63189(2) 0.02997(4) Uani 1 1 d . . . . .
Ho2 Ho 0.09113(2) 0.55363(2) 0.53984(2) 0.02935(4) Uani 1 1 d . . . . .
O1 O -0.09118(11) 0.41924(10) 0.56334(10) 0.0336(4) Uani 1 1 d . . . . .
O2 O 0.01489(12) 0.54286(10) 0.60731(10) 0.0349(4) Uani 1 1 d . . . . .
O3 O 0.15186(11) 0.48200(11) 0.63158(9) 0.0349(4) Uani 1 1 d . . . . .
O4 O -0.00112(12) 0.32438(11) 0.67795(10) 0.0371(5) Uani 1 1 d . . . . .
O5 O 0.09437(12) 0.32013(10) 0.60309(10) 0.0370(5) Uani 1 1 d . . . . .
O6 O 0.07190(12) 0.67408(10) 0.55384(10) 0.0372(5) Uani 1 1 d . . . . .
O7 O 0.20866(12) 0.61002(11) 0.56288(10) 0.0386(5) Uani 1 1 d . . . . .
O8 O 0.03472(11) 0.43821(10) 0.52836(9) 0.0301(4) Uani 1 1 d . . . . .
H8 H 0.065830 0.401884 0.514202 0.036 Uiso 1 1 calc R . . . .
N1 N -0.18333(13) 0.52360(12) 0.49535(11) 0.0318(5) Uani 1 1 d . . . . .
N2 N -0.32883(14) 0.52971(15) 0.64240(13) 0.0406(6) Uani 1 1 d . . . . .
N3 N -0.4758(2) 0.64413(19) 0.7739(2) 0.0695(10) Uani 1 1 d . . . . .
N4 N -0.01943(15) 0.48601(14) 0.70463(12) 0.0378(6) Uani 1 1 d . . . . .
N5 N -0.18867(15) 0.68455(14) 0.70754(12) 0.0397(6) Uani 1 1 d . . . . .
N6 N -0.3959(2) 0.81403(19) 0.76673(19) 0.0658(9) Uani 1 1 d . . . . .
N7 N 0.14865(14) 0.41229(12) 0.73560(11) 0.0315(5) Uani 1 1 d . . . . .
N8 N 0.4194(2) 0.47252(18) 0.84222(17) 0.0647(9) Uani 1 1 d D . . . .
C1 C -0.22681(17) 0.57655(15) 0.46353(14) 0.0350(6) Uani 1 1 d . . . . .
H1 H -0.216446 0.594606 0.427412 0.042 Uiso 1 1 calc R . . . .
C2 C -0.28728(18) 0.60731(17) 0.48036(15) 0.0392(7) Uani 1 1 d . . . . .
H2 H -0.316800 0.645256 0.455995 0.047 Uiso 1 1 calc R . . . .
C3 C -0.30354(17) 0.58241(16) 0.53201(15) 0.0376(6) Uani 1 1 d . . . . .
H3 H -0.343880 0.603370 0.544271 0.045 Uiso 1 1 calc R . . . .
C4 C -0.25960(16) 0.52494(16) 0.56717(14) 0.0348(6) Uani 1 1 d . . . . .
C5 C -0.27290(16) 0.49501(17) 0.62116(15) 0.0376(6) Uani 1 1 d . . . . .
C6 C -0.23159(18) 0.43530(18) 0.64855(16) 0.0426(7) Uani 1 1 d . . . . .
H6 H -0.243395 0.412435 0.682230 0.051 Uiso 1 1 calc R . . . .
C7 C -0.17238(18) 0.40719(17) 0.62804(15) 0.0394(7) Uani 1 1 d . . . . .
H7 H -0.145562 0.365535 0.647813 0.047 Uiso 1 1 calc R . . . .
C8 C -0.15240(17) 0.43892(16) 0.57971(14) 0.0344(6) Uani 1 1 d . . . . .
C9 C -0.19930(16) 0.49704(15) 0.54701(14) 0.0329(6) Uani 1 1 d . . . . .
C10 C -0.31895(18) 0.53180(19) 0.70105(16) 0.0438(7) Uani 1 1 d . . . . .
H10 H -0.275305 0.508634 0.729420 0.053 Uiso 1 1 calc R . . . .
C11 C -0.3738(2) 0.56939(18) 0.72617(17) 0.0450(8) Uani 1 1 d . . . . .
C12 C -0.3539(3) 0.5860(2) 0.7890(2) 0.0617(10) Uani 1 1 d . . . . .
H12 H -0.305198 0.572036 0.817393 0.074 Uiso 1 1 calc R . . . .
C13 C -0.4063(3) 0.6235(3) 0.8103(2) 0.0740(13) Uani 1 1 d . . . . .
H13 H -0.391398 0.635258 0.853850 0.089 Uiso 1 1 calc R . . . .
C14 C -0.4939(2) 0.6270(2) 0.7128(2) 0.0662(11) Uani 1 1 d . . . . .
H14 H -0.543244 0.640955 0.685413 0.079 Uiso 1 1 calc R . . . .
C15 C -0.4459(2) 0.5906(2) 0.6868(2) 0.0549(9) Uani 1 1 d . . . . .
H15 H -0.461818 0.580139 0.643025 0.066 Uiso 1 1 calc R . . . .
C16 C -0.0339(2) 0.45955(19) 0.75473(16) 0.0466(8) Uani 1 1 d . . . . .
H16 H -0.011431 0.414856 0.771014 0.056 Uiso 1 1 calc R . . . .
C17 C -0.0804(2) 0.4939(2) 0.78483(16) 0.0503(9) Uani 1 1 d . . . . .
H17 H -0.088189 0.473266 0.821099 0.060 Uiso 1 1 calc R . . . .
C18 C -0.1146(2) 0.55748(19) 0.76142(15) 0.0436(7) Uani 1 1 d . . . . .
H18 H -0.146274 0.581535 0.781317 0.052 Uiso 1 1 calc R . . . .
C19 C -0.10238(18) 0.58718(16) 0.70751(14) 0.0370(6) Uani 1 1 d . . . . .
C20 C -0.14037(18) 0.65076(16) 0.67804(14) 0.0368(6) Uani 1 1 d . . . . .
C21 C -0.12590(17) 0.67465(15) 0.62483(14) 0.0363(6) Uani 1 1 d . . . . .
H21 H -0.151899 0.716182 0.604030 0.044 Uiso 1 1 calc R . . . .
C22 C -0.07407(17) 0.63964(15) 0.60042(14) 0.0351(6) Uani 1 1 d . . . . .
H22 H -0.064892 0.658840 0.564200 0.042 Uiso 1 1 calc R . . . .
C23 C -0.03571(17) 0.57779(15) 0.62747(14) 0.0334(6) Uani 1 1 d . . . . .
C24 C -0.05233(17) 0.55007(15) 0.68109(14) 0.0345(6) Uani 1 1 d . . . . .
C25 C -0.25175(18) 0.71330(16) 0.67488(15) 0.0396(7) Uani 1 1 d . . . . .
H25 H -0.267407 0.711478 0.630164 0.048 Uiso 1 1 calc R . . . .
C26 C -0.30080(18) 0.74973(16) 0.70697(16) 0.0421(7) Uani 1 1 d . . . . .
C27 C -0.2732(2) 0.76657(19) 0.77037(17) 0.0493(8) Uani 1 1 d . . . . .
H27 H -0.221357 0.755939 0.794627 0.059 Uiso 1 1 calc R . . . .
C28 C -0.3225(3) 0.7993(2) 0.7980(2) 0.0595(10) Uani 1 1 d . . . . .
H28 H -0.302830 0.811672 0.841365 0.071 Uiso 1 1 calc R . . . .
C29 C -0.4222(2) 0.7959(2) 0.7062(3) 0.0715(12) Uani 1 1 d . . . . .
H29 H -0.475068 0.804708 0.683909 0.086 Uiso 1 1 calc R . . . .
C30 C -0.3771(2) 0.7649(2) 0.6733(2) 0.0602(10) Uani 1 1 d . . . . .
H30 H -0.397894 0.754494 0.629575 0.072 Uiso 1 1 calc R . . . .
C31 C 0.14672(17) 0.37884(15) 0.78706(14) 0.0330(6) Uani 1 1 d . . . . .
H31 H 0.101913 0.351884 0.785035 0.040 Uiso 1 1 calc R . . . .
C32 C 0.20735(19) 0.38095(17) 0.84466(15) 0.0422(7) Uani 1 1 d . . . . .
H32 H 0.201398 0.359521 0.881288 0.051 Uiso 1 1 calc R . . . .
C33 C 0.2750(2) 0.4142(2) 0.84736(17) 0.0512(9) Uani 1 1 d . . . . .
H33 H 0.317393 0.414256 0.885395 0.061 Uiso 1 1 calc R . . . .
C34 C 0.2813(2) 0.44870(18) 0.79264(16) 0.0438(7) Uani 1 1 d . . . . .
C35 C 0.3512(2) 0.4791(2) 0.78931(18) 0.0531(9) Uani 1 1 d . . . . .
C36 C 0.3494(2) 0.5138(2) 0.73457(18) 0.0540(9) Uani 1 1 d . . . . .
H36 H 0.394969 0.537139 0.733046 0.065 Uiso 1 1 calc R . . . .
C37 C 0.28373(17) 0.51620(16) 0.68119(15) 0.0379(6) Uani 1 1 d . . . . .
H37 H 0.285819 0.540700 0.644605 0.045 Uiso 1 1 calc R . . . .
C38 C 0.21528(16) 0.48326(14) 0.68082(13) 0.0312(6) Uani 1 1 d . . . . .
C39 C 0.21489(17) 0.44819(14) 0.73782(14) 0.0320(6) Uani 1 1 d . . . . .
C46 C -0.0719(2) 0.2419(3) 0.74713(17) 0.0655(12) Uani 1 1 d . . . . .
H46 H -0.054407 0.288470 0.762205 0.079 Uiso 1 1 calc R . . . .
C47 C -0.1165(3) 0.2029(3) 0.7762(2) 0.0879(18) Uani 1 1 d . . . . .
H47 H -0.129028 0.223455 0.810516 0.105 Uiso 1 1 calc R . . . .
C48 C -0.1418(3) 0.1372(3) 0.7563(3) 0.095(2) Uani 1 1 d . . . . .
H48 H -0.172083 0.111108 0.776237 0.114 Uiso 1 1 calc R . . . .
C49 C -0.1236(3) 0.1084(3) 0.7074(4) 0.128(3) Uani 1 1 d . . . . .
H49 H -0.141323 0.061699 0.693066 0.153 Uiso 1 1 calc R . . . .
C50 C -0.0793(3) 0.1464(2) 0.6780(4) 0.107(2) Uani 1 1 d . . . . .
H50 H -0.066859 0.125341 0.643874 0.128 Uiso 1 1 calc R . . . .
C51 C -0.05318(19) 0.21474(19) 0.6982(2) 0.0518(9) Uani 1 1 d . . . . .
C52 C -0.00488(17) 0.25723(17) 0.66783(16) 0.0402(7) Uani 1 1 d . . . . .
C53 C 0.03376(19) 0.22107(17) 0.63227(17) 0.0452(8) Uani 1 1 d . . . . .
H53 H 0.025050 0.171032 0.626432 0.054 Uiso 1 1 calc R . . . .
C54 C 0.08413(17) 0.25271(15) 0.60466(14) 0.0351(6) Uani 1 1 d . . . . .
C55 C 0.13194(17) 0.20671(15) 0.57656(14) 0.0357(6) Uani 1 1 d . . . . .
C56 C 0.1362(2) 0.13242(17) 0.58286(16) 0.0432(7) Uani 1 1 d . . . . .
H56 H 0.105884 0.108578 0.604134 0.052 Uiso 1 1 calc R . . . .
C57 C 0.1842(2) 0.09298(17) 0.55846(17) 0.0496(8) Uani 1 1 d . . . . .
H57 H 0.186437 0.042394 0.563196 0.059 Uiso 1 1 calc R . . . .
C58 C 0.2289(2) 0.12650(18) 0.52725(17) 0.0461(8) Uani 1 1 d . . . . .
H58 H 0.262414 0.099288 0.511226 0.055 Uiso 1 1 calc R . . . .
C59 C 0.2244(2) 0.19999(17) 0.51966(17) 0.0459(8) Uani 1 1 d . . . . .
H59 H 0.254539 0.223602 0.498108 0.055 Uiso 1 1 calc R . . . .
C60 C 0.17568(19) 0.23913(17) 0.54358(16) 0.0436(7) Uani 1 1 d . . . . .
H60 H 0.172110 0.289478 0.537267 0.052 Uiso 1 1 calc R . . . .
C61 C 0.01105(19) 0.80049(17) 0.58420(15) 0.0413(7) Uani 1 1 d . . . . .
H61 H -0.002699 0.756876 0.599665 0.050 Uiso 1 1 calc R . . . .
C62 C -0.0268(2) 0.86294(18) 0.59007(16) 0.0456(7) Uani 1 1 d . . . . .
H62 H -0.066289 0.861806 0.609117 0.055 Uiso 1 1 calc R . . . .
C63 C -0.0072(2) 0.92674(18) 0.56835(17) 0.0467(8) Uani 1 1 d . . . . .
H63 H -0.032822 0.969790 0.572525 0.056 Uiso 1 1 calc R . . . .
C64 C 0.0500(2) 0.92746(18) 0.54048(19) 0.0507(9) Uani 1 1 d . . . . .
H64 H 0.063590 0.971440 0.525511 0.061 Uiso 1 1 calc R . . . .
C65 C 0.08821(19) 0.86478(17) 0.53386(17) 0.0447(8) Uani 1 1 d . . . . .
H65 H 0.127243 0.866101 0.514300 0.054 Uiso 1 1 calc R . . . .
C66 C 0.06874(18) 0.80022(15) 0.55613(14) 0.0366(6) Uani 1 1 d . . . . .
C67 C 0.10851(18) 0.73117(15) 0.55208(14) 0.0366(6) Uani 1 1 d . . . . .
C68 C 0.18455(19) 0.73338(16) 0.55008(17) 0.0447(8) Uani 1 1 d . . . . .
H68 H 0.205315 0.778534 0.544391 0.054 Uiso 1 1 calc R . . . .
C69 C 0.23113(17) 0.67305(15) 0.55596(15) 0.0381(7) Uani 1 1 d . . . . .
C70 C 0.31170(17) 0.67958(17) 0.55253(16) 0.0418(7) Uani 1 1 d . . . . .
C71 C 0.3513(2) 0.74437(19) 0.5594(2) 0.0568(10) Uani 1 1 d . . . . .
H71 H 0.328429 0.786746 0.568842 0.068 Uiso 1 1 calc R . . . .
C72 C 0.4238(2) 0.7473(2) 0.5526(2) 0.0647(11) Uani 1 1 d . . . . .
H72 H 0.450806 0.791541 0.558168 0.078 Uiso 1 1 calc R . . . .
C73 C 0.4569(2) 0.6872(2) 0.5380(2) 0.0613(10) Uani 1 1 d . . . . .
H73 H 0.506022 0.690036 0.532079 0.074 Uiso 1 1 calc R . . . .
C74 C 0.41914(19) 0.6223(2) 0.53195(19) 0.0556(9) Uani 1 1 d . . . . .
H74 H 0.442364 0.580303 0.522166 0.067 Uiso 1 1 calc R . . . .
C75 C 0.34699(18) 0.61844(18) 0.54016(17) 0.0463(8) Uani 1 1 d . . . . .
H75 H 0.321777 0.573475 0.537253 0.056 Uiso 1 1 calc R . . . .
C40 C 0.4824(3) 0.4579(4) 0.8291(3) 0.0652(18) Uani 0.737(9) 1 d D . P A 1
H40 H 0.478454 0.450493 0.786253 0.078 Uiso 0.737(9) 1 calc R . P A 1
C41 C 0.56000(18) 0.4520(3) 0.8775(2) 0.0683(18) Uani 0.737(9) 1 d D U P A 1
C42 C 0.5700(3) 0.4653(4) 0.9406(3) 0.096(2) Uani 0.737(9) 1 d DG U P A 1
H42 H 0.526929 0.478224 0.953356 0.116 Uiso 0.737(9) 1 calc R . P A 1
C43 C 0.6429(3) 0.4596(4) 0.9852(2) 0.107(3) Uani 0.737(9) 1 d G U P A 1
H43 H 0.649713 0.468641 1.028388 0.128 Uiso 0.737(9) 1 calc R . P A 1
N9 N 0.7059(2) 0.4407(3) 0.9666(3) 0.107(3) Uani 0.737(9) 1 d G U P A 1
C44 C 0.69592(19) 0.4274(3) 0.9034(3) 0.087(2) Uani 0.737(9) 1 d G U P A 1
H44 H 0.738955 0.414467 0.890697 0.104 Uiso 0.737(9) 1 calc R . P A 1
C45 C 0.6230(2) 0.4331(3) 0.8588(3) 0.074(2) Uani 0.737(9) 1 d DG U P A 1
H45 H 0.616171 0.424050 0.815664 0.089 Uiso 0.737(9) 1 calc R . P A 1
C40A C 0.4881(6) 0.4712(14) 0.8394(8) 0.0652(18) Uani 0.263(9) 1 d D . P A 2
H40A H 0.495240 0.474831 0.799342 0.078 Uiso 0.263(9) 1 calc R . P A 2
C41A C 0.5572(4) 0.4642(9) 0.8964(7) 0.0683(18) Uani 0.263(9) 1 d D U P A 2
C42A C 0.5519(7) 0.4768(11) 0.9560(7) 0.096(2) Uani 0.263(9) 1 d DG U P A 2
H42A H 0.503833 0.489899 0.960643 0.116 Uiso 0.263(9) 1 calc R . P A 2
C43A C 0.6170(10) 0.4701(11) 1.0089(7) 0.107(3) Uani 0.263(9) 1 d G U P A 2
H43A H 0.613445 0.478612 1.049703 0.128 Uiso 0.263(9) 1 calc R . P A 2
N9A N 0.6874(8) 0.4508(9) 1.0022(8) 0.107(3) Uani 0.263(9) 1 d G U P A 2
C44A C 0.6927(5) 0.4383(9) 0.9425(9) 0.087(2) Uani 0.263(9) 1 d G U P A 2
H44A H 0.740807 0.425184 0.937922 0.104 Uiso 0.263(9) 1 calc R . P A 2
C45A C 0.6276(5) 0.4450(9) 0.8896(8) 0.074(2) Uani 0.263(9) 1 d DG U P A 2
H45A H 0.631196 0.436471 0.848862 0.089 Uiso 0.263(9) 1 calc R . P A 2

loop_
_atom_site_aniso_label
_atom_site_aniso_U_11
_atom_site_aniso_U_22
_atom_site_aniso_U_33
_atom_site_aniso_U_23
_atom_site_aniso_U_13
_atom_site_aniso_U_12
Ho1 0.03352(7) 0.02530(7) 0.03726(7) 0.01042(5) 0.02000(6) 0.00294(5)
Ho2 0.03409(7) 0.02299(7) 0.03656(7) 0.00760(5) 0.01913(5) -0.00036(5)
O1 0.0343(10) 0.0332(10) 0.0409(11) 0.0127(8) 0.0226(9) 0.0040(8)
O2 0.0449(11) 0.0264(10) 0.0428(11) 0.0071(8) 0.0271(9) 0.0053(8)
O3 0.0356(10) 0.0330(10) 0.0397(11) 0.0111(8) 0.0172(9) -0.0005(8)
O4 0.0389(11) 0.0331(11) 0.0434(11) 0.0131(9) 0.0189(9) 0.0008(8)
O5 0.0424(11) 0.0261(10) 0.0479(12) 0.0107(8) 0.0221(10) 0.0023(8)
O6 0.0458(12) 0.0269(10) 0.0467(12) 0.0037(8) 0.0256(10) -0.0030(8)
O7 0.0407(11) 0.0253(10) 0.0520(12) 0.0110(9) 0.0176(10) -0.0017(8)
O8 0.0361(10) 0.0229(9) 0.0378(10) 0.0063(7) 0.0209(9) 0.0020(7)
N1 0.0343(12) 0.0283(11) 0.0379(12) 0.0064(9) 0.0187(10) -0.0012(9)
N2 0.0341(13) 0.0453(15) 0.0495(15) 0.0103(12) 0.0234(12) 0.0020(11)
N3 0.077(2) 0.0512(19) 0.106(3) -0.0061(19) 0.064(2) -0.0022(17)
N4 0.0436(14) 0.0383(13) 0.0385(13) 0.0122(11) 0.0227(11) 0.0111(11)
N5 0.0451(14) 0.0344(13) 0.0457(14) 0.0022(11) 0.0232(12) 0.0079(11)
N6 0.071(2) 0.0533(19) 0.090(3) -0.0111(18) 0.049(2) 0.0021(17)
N7 0.0356(12) 0.0266(11) 0.0382(13) 0.0070(9) 0.0201(10) 0.0059(9)
N8 0.062(2) 0.0486(18) 0.075(2) 0.0140(16) 0.0108(17) -0.0119(16)
C1 0.0393(16) 0.0312(14) 0.0388(15) 0.0075(12) 0.0184(13) 0.0024(12)
C2 0.0394(16) 0.0349(15) 0.0455(17) 0.0112(13) 0.0165(13) 0.0051(12)
C3 0.0333(15) 0.0382(16) 0.0455(17) 0.0045(13) 0.0182(13) 0.0047(12)
C4 0.0323(14) 0.0346(15) 0.0420(16) 0.0070(12) 0.0183(12) 0.0007(12)
C5 0.0311(14) 0.0441(16) 0.0431(16) 0.0087(13) 0.0197(13) 0.0024(12)
C6 0.0399(17) 0.0504(19) 0.0464(18) 0.0169(14) 0.0263(14) 0.0023(14)
C7 0.0382(16) 0.0396(16) 0.0473(17) 0.0193(13) 0.0235(14) 0.0066(12)
C8 0.0317(14) 0.0363(15) 0.0407(16) 0.0099(12) 0.0192(12) 0.0002(11)
C9 0.0303(14) 0.0327(14) 0.0397(15) 0.0081(12) 0.0170(12) -0.0014(11)
C10 0.0372(16) 0.0518(19) 0.0493(18) 0.0103(15) 0.0235(14) 0.0029(14)
C11 0.0448(18) 0.0444(18) 0.057(2) 0.0063(15) 0.0322(16) -0.0033(14)
C12 0.060(2) 0.073(3) 0.062(2) -0.005(2) 0.034(2) -0.006(2)
C13 0.078(3) 0.077(3) 0.086(3) -0.022(3) 0.053(3) -0.019(2)
C14 0.062(2) 0.064(3) 0.092(3) 0.015(2) 0.051(2) 0.010(2)
C15 0.054(2) 0.058(2) 0.066(2) 0.0148(18) 0.0386(19) 0.0106(17)
C16 0.0525(19) 0.0515(19) 0.0438(17) 0.0213(15) 0.0266(15) 0.0181(15)
C17 0.055(2) 0.063(2) 0.0446(18) 0.0233(16) 0.0322(16) 0.0222(17)
C18 0.0472(18) 0.0520(19) 0.0379(16) 0.0077(14) 0.0223(14) 0.0125(15)
C19 0.0416(16) 0.0380(16) 0.0366(15) 0.0054(12) 0.0199(13) 0.0083(12)
C20 0.0418(16) 0.0340(15) 0.0376(15) 0.0020(12) 0.0170(13) 0.0051(12)
C21 0.0421(16) 0.0269(14) 0.0426(16) 0.0050(12) 0.0172(13) 0.0048(12)
C22 0.0467(17) 0.0253(13) 0.0385(15) 0.0055(11) 0.0209(13) 0.0001(12)
C23 0.0385(15) 0.0294(14) 0.0368(15) 0.0029(11) 0.0186(12) 0.0017(11)
C24 0.0408(16) 0.0333(14) 0.0349(15) 0.0063(11) 0.0198(13) 0.0056(12)
C25 0.0443(17) 0.0338(15) 0.0443(17) -0.0003(13) 0.0191(14) 0.0014(13)
C26 0.0432(17) 0.0316(15) 0.0574(19) 0.0039(14) 0.0242(15) 0.0030(13)
C27 0.055(2) 0.0443(18) 0.054(2) -0.0004(15) 0.0253(17) 0.0058(15)
C28 0.072(3) 0.053(2) 0.063(2) -0.0056(18) 0.035(2) 0.0023(19)
C29 0.049(2) 0.066(3) 0.104(4) -0.007(3) 0.030(2) 0.0078(19)
C30 0.048(2) 0.058(2) 0.076(3) -0.009(2) 0.0227(19) 0.0069(17)
C31 0.0367(15) 0.0269(13) 0.0406(15) 0.0055(11) 0.0197(12) 0.0028(11)
C32 0.0543(19) 0.0386(16) 0.0389(16) 0.0101(13) 0.0223(14) 0.0028(14)
C33 0.056(2) 0.055(2) 0.0411(18) 0.0073(15) 0.0143(16) -0.0112(16)
C34 0.0508(19) 0.0414(17) 0.0421(17) 0.0058(13) 0.0189(15) -0.0078(14)
C35 0.053(2) 0.050(2) 0.054(2) 0.0102(16) 0.0128(16) -0.0112(16)
C36 0.0464(19) 0.056(2) 0.059(2) 0.0149(17) 0.0162(16) -0.0169(16)
C37 0.0382(16) 0.0356(15) 0.0444(16) 0.0084(13) 0.0194(13) -0.0021(12)
C38 0.0366(14) 0.0234(12) 0.0381(14) 0.0039(11) 0.0181(12) 0.0034(11)
C39 0.0379(15) 0.0239(12) 0.0398(15) 0.0016(11) 0.0202(12) 0.0005(11)
C46 0.053(2) 0.098(3) 0.0424(19) 0.023(2) 0.0115(17) -0.029(2)
C47 0.059(3) 0.147(5) 0.057(2) 0.035(3) 0.018(2) -0.034(3)
C48 0.054(3) 0.097(4) 0.142(5) 0.079(4) 0.043(3) 0.001(3)
C49 0.102(4) 0.051(3) 0.283(10) 0.039(4) 0.135(6) 0.001(3)
C50 0.100(4) 0.044(2) 0.220(7) 0.008(3) 0.114(5) -0.011(2)
C51 0.0367(17) 0.0436(18) 0.080(3) 0.0305(18) 0.0250(17) 0.0042(14)
C52 0.0330(15) 0.0354(16) 0.0525(18) 0.0185(13) 0.0142(14) -0.0004(12)
C53 0.0456(18) 0.0274(15) 0.068(2) 0.0078(14) 0.0255(16) -0.0001(13)
C54 0.0355(15) 0.0290(14) 0.0397(15) 0.0074(11) 0.0106(12) 0.0007(11)
C55 0.0366(15) 0.0266(13) 0.0416(16) 0.0055(11) 0.0093(12) 0.0009(11)
C56 0.0527(19) 0.0310(15) 0.0477(18) 0.0025(13) 0.0187(15) -0.0015(13)
C57 0.063(2) 0.0278(15) 0.058(2) -0.0006(14) 0.0195(18) 0.0043(14)
C58 0.0464(18) 0.0390(17) 0.0527(19) -0.0022(14) 0.0155(15) 0.0070(14)
C59 0.0465(18) 0.0362(16) 0.061(2) 0.0050(14) 0.0251(16) 0.0057(14)
C60 0.0465(18) 0.0293(15) 0.060(2) 0.0082(14) 0.0235(16) 0.0059(13)
C61 0.0502(18) 0.0349(16) 0.0414(16) -0.0029(13) 0.0182(14) -0.0043(13)
C62 0.0521(19) 0.0443(18) 0.0425(17) -0.0084(14) 0.0183(15) 0.0015(15)
C63 0.053(2) 0.0363(16) 0.0495(19) -0.0051(14) 0.0147(16) 0.0050(14)
C64 0.051(2) 0.0301(16) 0.068(2) 0.0079(15) 0.0154(18) 0.0000(14)
C65 0.0445(18) 0.0334(16) 0.059(2) 0.0107(14) 0.0203(16) 0.0025(13)
C66 0.0424(16) 0.0274(14) 0.0407(16) 0.0018(11) 0.0143(13) -0.0034(12)
C67 0.0438(16) 0.0286(14) 0.0411(16) 0.0062(12) 0.0187(13) -0.0022(12)
C68 0.0441(17) 0.0262(14) 0.067(2) 0.0083(14) 0.0219(16) -0.0045(12)
C69 0.0382(15) 0.0289(14) 0.0473(17) 0.0108(12) 0.0136(13) -0.0027(12)
C70 0.0338(15) 0.0345(15) 0.0542(19) 0.0103(14) 0.0101(14) -0.0033(12)
C71 0.0437(19) 0.0336(17) 0.092(3) 0.0105(18) 0.0196(19) -0.0050(14)
C72 0.0395(19) 0.047(2) 0.102(3) 0.013(2) 0.014(2) -0.0111(16)
C73 0.0320(17) 0.061(2) 0.088(3) 0.012(2) 0.0161(18) -0.0057(16)
C74 0.0367(17) 0.051(2) 0.076(3) 0.0022(18) 0.0139(17) 0.0006(15)
C75 0.0359(16) 0.0379(17) 0.062(2) 0.0046(15) 0.0119(15) -0.0043(13)
C40 0.049(2) 0.049(4) 0.090(4) 0.017(3) 0.011(2) -0.011(2)
C41 0.067(3) 0.048(3) 0.080(4) 0.011(3) 0.009(3) -0.013(2)
C42 0.095(4) 0.079(4) 0.092(4) 0.001(3) -0.002(3) -0.018(3)
C43 0.099(5) 0.096(4) 0.110(5) -0.006(4) 0.013(4) -0.016(4)
N9 0.101(4) 0.077(3) 0.125(6) 0.008(4) 0.011(4) -0.031(3)
C44 0.070(3) 0.065(3) 0.115(5) 0.023(4) 0.013(4) -0.017(3)
C45 0.054(3) 0.060(3) 0.096(5) 0.028(3) 0.007(3) -0.010(2)
C40A 0.049(2) 0.049(4) 0.090(4) 0.017(3) 0.011(2) -0.011(2)
C41A 0.067(3) 0.048(3) 0.080(4) 0.011(3) 0.009(3) -0.013(2)
C42A 0.095(4) 0.079(4) 0.092(4) 0.001(3) -0.002(3) -0.018(3)
C43A 0.099(5) 0.096(4) 0.110(5) -0.006(4) 0.013(4) -0.016(4)
N9A 0.101(4) 0.077(3) 0.125(6) 0.008(4) 0.011(4) -0.031(3)
C44A 0.070(3) 0.065(3) 0.115(5) 0.023(4) 0.013(4) -0.017(3)
C45A 0.054(3) 0.060(3) 0.096(5) 0.028(3) 0.007(3) -0.010(2)

loop_
_atom_type_symbol
_atom_type_description
_atom_type_scat_dispersion_real
_atom_type_scat_dispersion_imag
_atom_type_scat_source
C C 0.0033 0.0016 'International Tables Vol C Tables 4.2.6.8 and 6.1.1.4'
H H 0.0000 0.0000 'International Tables Vol C Tables 4.2.6.8 and 6.1.1.4'
Ho Ho -0.2175 4.6783 'International Tables Vol C Tables 4.2.6.8 and 6.1.1.4'
N N 0.0061 0.0033 'International Tables Vol C Tables 4.2.6.8 and 6.1.1.4'
O O 0.0106 0.0060 'International Tables Vol C Tables 4.2.6.8 and 6.1.1.4'

loop_
_geom_angle_atom_site_label_1
_geom_angle_atom_site_label_2
_geom_angle_atom_site_label_3
_geom_angle
_geom_angle_site_symmetry_1
_geom_angle_site_symmetry_3
Ho2 Ho1 Ho2 61.738(7) . 3_566
O1 Ho1 Ho2 91.77(4) . .
O1 Ho1 Ho2 35.70(5) . 3_566
O1 Ho1 N4 83.05(8) . .
O1 Ho1 N7 157.07(7) . .
O2 Ho1 Ho2 41.47(5) . .
O2 Ho1 Ho2 68.63(5) . 3_566
O2 Ho1 O1 77.62(7) . .
O2 Ho1 O3 68.04(7) . .
O2 Ho1 N4 66.16(7) . .
O2 Ho1 N7 107.76(7) . .
O3 Ho1 Ho2 101.31(5) . 3_566
O3 Ho1 Ho2 42.31(5) . .
O3 Ho1 O1 134.02(6) . .
O3 Ho1 N4 108.39(8) . .
O3 Ho1 N7 66.31(7) . .
O4 Ho1 Ho2 171.49(5) . .
O4 Ho1 Ho2 111.23(5) . 3_566
O4 Ho1 O1 83.43(7) . .
O4 Ho1 O2 142.80(7) . .
O4 Ho1 O3 141.60(7) . .
O4 Ho1 O5 74.06(7) . .
O4 Ho1 O8 130.23(7) . .
O4 Ho1 N4 80.08(8) . .
O4 Ho1 N7 79.34(7) . .
O5 Ho1 Ho2 100.49(5) . .
O5 Ho1 Ho2 90.50(5) . 3_566
O5 Ho1 O1 104.37(7) . .
O5 Ho1 O2 141.62(7) . .
O5 Ho1 O3 86.14(7) . .
O5 Ho1 O8 73.44(7) . .
O5 Ho1 N4 151.91(7) . .
O5 Ho1 N7 85.36(7) . .
O8 Ho1 Ho2 41.26(5) . .
O8 Ho1 Ho2 34.00(5) . 3_566
O8 Ho1 O1 69.55(7) . .
O8 Ho1 O2 71.59(7) . .
O8 Ho1 O3 71.15(7) . .
O8 Ho1 N4 133.50(7) . .
O8 Ho1 N7 133.37(7) . .
N4 Ho1 Ho2 109.22(6) . 3_566
N4 Ho1 Ho2 106.39(6) . .
N4 Ho1 N7 79.19(8) . .
N7 Ho1 Ho2 107.04(5) . .
N7 Ho1 Ho2 167.14(5) . 3_566
Ho1 Ho2 Ho1 118.261(7) . 3_566
Ho1 Ho2 Ho2 63.002(7) . 3_566
Ho2 Ho2 Ho1 55.259(5) 3_566 3_566
O1 Ho2 Ho1 143.27(5) 3_566 .
O1 Ho2 Ho1 35.98(5) 3_566 3_566
O1 Ho2 Ho2 85.94(5) 3_566 3_566
O1 Ho2 O2 145.63(7) 3_566 .
O1 Ho2 O3 144.01(7) 3_566 .
O1 Ho2 O8 103.03(7) 3_566 .
O1 Ho2 N1 66.96(7) 3_566 3_566
O2 Ho2 Ho1 41.24(5) . .
O2 Ho2 Ho1 110.28(5) . 3_566
O2 Ho2 Ho2 69.46(5) . 3_566
O2 Ho2 O3 67.21(7) . .
O2 Ho2 N1 137.51(7) . 3_566
O3 Ho2 Ho1 153.12(5) . 3_566
O3 Ho2 Ho1 41.44(5) . .
O3 Ho2 Ho2 101.71(5) . 3_566
O3 Ho2 N1 77.17(7) . 3_566
O6 Ho2 Ho1 121.44(5) . .
O6 Ho2 Ho1 86.62(5) . 3_566
O6 Ho2 Ho2 115.28(5) . 3_566
O6 Ho2 O1 88.39(7) . 3_566
O6 Ho2 O2 81.37(7) . .
O6 Ho2 O3 118.27(7) . .
O6 Ho2 O8 145.09(7) . .
O6 Ho2 O8 82.17(7) . 3_566
O6 Ho2 N1 137.92(7) . 3_566
O7 Ho2 Ho1 126.61(5) . .
O7 Ho2 Ho1 113.60(5) . 3_566
O7 Ho2 Ho2 164.02(6) . 3_566
O7 Ho2 O1 80.10(7) . 3_566
O7 Ho2 O2 126.46(8) . .
O7 Ho2 O3 85.46(7) . .
O7 Ho2 O6 72.29(7) . .
O7 Ho2 O8 141.71(7) . .
O7 Ho2 O8 140.82(7) . 3_566
O7 Ho2 N1 70.29(8) . 3_566
O8 Ho2 Ho1 91.96(4) 3_566 .
O8 Ho2 Ho1 84.15(5) . 3_566
O8 Ho2 Ho1 40.24(5) . .
O8 Ho2 Ho1 33.93(5) 3_566 3_566
O8 Ho2 Ho2 35.38(5) . 3_566
O8 Ho2 Ho2 36.16(4) 3_566 3_566
O8 Ho2 O1 69.77(7) 3_566 3_566
O8 Ho2 O2 70.57(7) . .
O8 Ho2 O2 76.35(7) 3_566 .
O8 Ho2 O3 69.63(7) . .
O8 Ho2 O3 133.40(6) 3_566 .
O8 Ho2 O8 71.54(7) 3_566 .
O8 Ho2 N1 116.81(7) 3_566 3_566
O8 Ho2 N1 75.97(7) . 3_566
N1 Ho2 Ho1 91.16(5) 3_566 3_566
N1 Ho2 Ho1 96.40(5) 3_566 .
N1 Ho2 Ho2 97.15(5) 3_566 3_566
Ho2 O1 Ho1 108.31(7) 3_566 .
C8 O1 Ho1 124.88(18) . .
C8 O1 Ho2 118.15(17) . 3_566
Ho1 O2 Ho2 97.29(7) . .
C23 O2 Ho1 119.76(17) . .
C23 O2 Ho2 142.54(17) . .
Ho1 O3 Ho2 96.25(7) . .
C38 O3 Ho1 122.69(16) . .
C38 O3 Ho2 138.21(17) . .
C52 O4 Ho1 134.0(2) . .
C54 O5 Ho1 135.20(19) . .
C67 O6 Ho2 135.20(19) . .
C69 O7 Ho2 135.37(19) . .
Ho1 O8 Ho2 98.50(7) . .
Ho1 O8 Ho2 112.07(8) . 3_566
Ho1 O8 H8 112.3 . .
Ho2 O8 Ho2 108.46(7) 3_566 .
Ho2 O8 H8 112.3 . .
Ho2 O8 H8 112.3 3_566 .
C1 N1 Ho2 127.09(19) . 3_566
C1 N1 C9 118.0(2) . .
C9 N1 Ho2 113.56(17) . 3_566
C10 N2 C5 119.0(3) . .
C13 N3 C14 115.6(4) . .
C16 N4 Ho1 127.1(2) . .
C16 N4 C24 118.0(3) . .
C24 N4 Ho1 113.54(18) . .
C25 N5 C20 120.6(3) . .
C28 N6 C29 117.3(3) . .
C31 N7 Ho1 126.30(19) . .
C31 N7 C39 118.0(3) . .
C39 N7 Ho1 115.64(18) . .
C40 N8 C35 115.5(4) . .
C40A N8 C35 124.9(8) . .
N1 C1 H1 118.3 . .
N1 C1 C2 123.4(3) . .
C2 C1 H1 118.3 . .
C1 C2 H2 120.2 . .
C3 C2 C1 119.6(3) . .
C3 C2 H2 120.2 . .
C2 C3 H3 120.3 . .
C2 C3 C4 119.3(3) . .
C4 C3 H3 120.3 . .
C3 C4 C5 123.3(3) . .
C9 C4 C3 117.4(3) . .
C9 C4 C5 119.3(3) . .
N2 C5 C4 116.4(3) . .
C6 C5 N2 125.0(3) . .
C6 C5 C4 118.6(3) . .
C5 C6 H6 119.1 . .
C5 C6 C7 121.8(3) . .
C7 C6 H6 119.1 . .
C6 C7 H7 119.3 . .
C8 C7 C6 121.4(3) . .
C8 C7 H7 119.3 . .
O1 C8 C7 123.5(3) . .
O1 C8 C9 119.0(2) . .
C7 C8 C9 117.4(3) . .
N1 C9 C4 122.2(3) . .
N1 C9 C8 116.8(2) . .
C4 C9 C8 121.0(3) . .
N2 C10 H10 119.3 . .
N2 C10 C11 121.4(3) . .
C11 C10 H10 119.3 . .
C12 C11 C10 120.7(3) . .
C12 C11 C15 118.2(4) . .
C15 C11 C10 121.1(3) . .
C11 C12 H12 120.6 . .
C11 C12 C13 118.8(4) . .
C13 C12 H12 120.6 . .
N3 C13 C12 124.4(4) . .
N3 C13 H13 117.8 . .
C12 C13 H13 117.8 . .
N3 C14 H14 117.7 . .
N3 C14 C15 124.6(4) . .
C15 C14 H14 117.7 . .
C11 C15 H15 120.8 . .
C14 C15 C11 118.5(4) . .
C14 C15 H15 120.8 . .
N4 C16 H16 118.2 . .
N4 C16 C17 123.6(3) . .
C17 C16 H16 118.2 . .
C16 C17 H17 120.4 . .
C18 C17 C16 119.1(3) . .
C18 C17 H17 120.4 . .
C17 C18 H18 120.2 . .
C17 C18 C19 119.5(3) . .
C19 C18 H18 120.2 . .
C18 C19 C20 122.5(3) . .
C18 C19 C24 117.7(3) . .
C24 C19 C20 119.8(3) . .
N5 C20 C19 116.2(3) . .
C21 C20 N5 125.7(3) . .
C21 C20 C19 118.1(3) . .
C20 C21 H21 119.0 . .
C20 C21 C22 122.0(3) . .
C22 C21 H21 119.0 . .
C21 C22 H22 119.0 . .
C23 C22 C21 122.0(3) . .
C23 C22 H22 119.0 . .
O2 C23 C22 124.9(3) . .
O2 C23 C24 118.0(2) . .
C22 C23 C24 117.1(3) . .
N4 C24 C19 122.0(3) . .
N4 C24 C23 117.1(3) . .
C19 C24 C23 120.9(3) . .
N5 C25 H25 120.2 . .
N5 C25 C26 119.6(3) . .
C26 C25 H25 120.2 . .
C27 C26 C25 121.6(3) . .
C27 C26 C30 119.0(3) . .
C30 C26 C25 119.3(3) . .
C26 C27 H27 120.6 . .
C26 C27 C28 118.9(4) . .
C28 C27 H27 120.6 . .
N6 C28 C27 123.1(4) . .
N6 C28 H28 118.4 . .
C27 C28 H28 118.4 . .
N6 C29 H29 117.9 . .
N6 C29 C30 124.3(4) . .
C30 C29 H29 117.9 . .
C26 C30 C29 117.3(4) . .
C26 C30 H30 121.4 . .
C29 C30 H30 121.4 . .
N7 C31 H31 118.2 . .
N7 C31 C32 123.6(3) . .
C32 C31 H31 118.2 . .
C31 C32 H32 120.4 . .
C33 C32 C31 119.3(3) . .
C33 C32 H32 120.4 . .
C32 C33 H33 120.4 . .
C32 C33 C34 119.3(3) . .
C34 C33 H33 120.4 . .
C33 C34 C35 123.2(3) . .
C33 C34 C39 117.3(3) . .
C39 C34 C35 119.3(3) . .
C34 C35 N8 118.9(3) . .
C36 C35 N8 123.1(3) . .
C36 C35 C34 118.0(3) . .
C35 C36 H36 118.5 . .
C35 C36 C37 123.0(3) . .
C37 C36 H36 118.5 . .
C36 C37 H37 119.5 . .
C38 C37 C36 121.0(3) . .
C38 C37 H37 119.5 . .
O3 C38 C37 124.1(3) . .
O3 C38 C39 118.8(2) . .
C37 C38 C39 117.2(3) . .
N7 C39 C34 122.2(3) . .
N7 C39 C38 116.5(3) . .
C34 C39 C38 121.2(3) . .
C47 C46 H46 119.3 . .
C51 C46 H46 119.3 . .
C51 C46 C47 121.3(5) . .
C46 C47 H47 119.6 . .
C48 C47 C46 120.9(5) . .
C48 C47 H47 119.6 . .
C47 C48 H48 120.4 . .
C47 C48 C49 119.1(4) . .
C49 C48 H48 120.4 . .
C48 C49 H49 119.6 . .
C48 C49 C50 120.8(6) . .
C50 C49 H49 119.6 . .
C49 C50 H50 119.8 . .
C51 C50 C49 120.4(6) . .
C51 C50 H50 119.8 . .
C46 C51 C50 117.5(4) . .
C46 C51 C52 120.6(4) . .
C50 C51 C52 122.0(4) . .
O4 C52 C51 116.5(3) . .
O4 C52 C53 124.7(3) . .
C53 C52 C51 118.8(3) . .
C52 C53 H53 117.5 . .
C54 C53 C52 125.1(3) . .
C54 C53 H53 117.5 . .
O5 C54 C53 123.7(3) . .
O5 C54 C55 116.3(3) . .
C53 C54 C55 120.0(3) . .
C56 C55 C54 123.3(3) . .
C60 C55 C54 119.0(3) . .
C60 C55 C56 117.7(3) . .
C55 C56 H56 119.6 . .
C57 C56 C55 120.8(3) . .
C57 C56 H56 119.6 . .
C56 C57 H57 119.7 . .
C58 C57 C56 120.7(3) . .
C58 C57 H57 119.7 . .
C57 C58 H58 120.4 . .
C59 C58 C57 119.3(3) . .
C59 C58 H58 120.4 . .
C58 C59 H59 120.1 . .
C58 C59 C60 119.8(3) . .
C60 C59 H59 120.1 . .
C55 C60 H60 119.1 . .
C59 C60 C55 121.8(3) . .
C59 C60 H60 119.1 . .
C62 C61 H61 119.3 . .
C62 C61 C66 121.4(3) . .
C66 C61 H61 119.3 . .
C61 C62 H62 119.9 . .
C63 C62 C61 120.1(3) . .
C63 C62 H62 119.9 . .
C62 C63 H63 120.4 . .
C62 C63 C64 119.3(3) . .
C64 C63 H63 120.4 . .
C63 C64 H64 119.4 . .
C63 C64 C65 121.2(3) . .
C65 C64 H64 119.4 . .
C64 C65 H65 120.2 . .
C66 C65 C64 119.6(3) . .
C66 C65 H65 120.2 . .
C61 C66 C65 118.4(3) . .
C61 C66 C67 119.0(3) . .
C65 C66 C67 122.6(3) . .
O6 C67 C66 116.8(3) . .
O6 C67 C68 124.3(3) . .
C68 C67 C66 118.8(3) . .
C67 C68 H68 118.2 . .
C69 C68 C67 123.6(3) . .
C69 C68 H68 118.2 . .
O7 C69 C68 123.3(3) . .
O7 C69 C70 116.2(3) . .
C68 C69 C70 120.6(3) . .
C71 C70 C69 123.2(3) . .
C75 C70 C69 118.1(3) . .
C75 C70 C71 118.7(3) . .
C70 C71 H71 119.9 . .
C72 C71 C70 120.3(4) . .
C72 C71 H71 119.9 . .
C71 C72 H72 119.7 . .
C73 C72 C71 120.6(3) . .
C73 C72 H72 119.7 . .
C72 C73 H73 120.0 . .
C72 C73 C74 120.0(3) . .
C74 C73 H73 120.0 . .
C73 C74 H74 120.1 . .
C73 C74 C75 119.9(4) . .
C75 C74 H74 120.1 . .
C70 C75 C74 120.5(3) . .
C70 C75 H75 119.8 . .
C74 C75 H75 119.8 . .
N8 C40 H40 118.1 . .
N8 C40 C41 123.8(5) . .
C41 C40 H40 118.1 . .
C42 C41 C40 120.7(3) . .
C42 C41 C45 120.0 . .
C45 C41 C40 119.3(3) . .
C41 C42 H42 120.0 . .
C43 C42 C41 120.0 . .
C43 C42 H42 120.0 . .
C42 C43 H43 120.0 . .
C42 C43 N9 120.0 . .
N9 C43 H43 120.0 . .
C43 N9 C44 120.0 . .
N9 C44 H44 120.0 . .
C45 C44 N9 120.0 . .
C45 C44 H44 120.0 . .
C41 C45 H45 120.0 . .
C44 C45 C41 120.0 . .
C44 C45 H45 120.0 . .
N8 C40A H40A 118.7 . .
N8 C40A C41A 122.5(10) . .
C41A C40A H40A 118.7 . .
C42A C41A C40A 120.6(4) . .
C42A C41A C45A 120.0 . .
C45A C41A C40A 119.4(4) . .
C41A C42A H42A 120.0 . .
C41A C42A C43A 120.0 . .
C43A C42A H42A 120.0 . .
C42A C43A H43A 120.0 . .
N9A C43A C42A 120.0 . .
N9A C43A H43A 120.0 . .
C43A N9A C44A 120.0 . .
N9A C44A H44A 120.0 . .
C45A C44A N9A 120.0 . .
C45A C44A H44A 120.0 . .
C41A C45A H45A 120.0 . .
C44A C45A C41A 120.0 . .
C44A C45A H45A 120.0 . .

loop_
_geom_bond_atom_site_label_1
_geom_bond_atom_site_label_2
_geom_bond_distance
_geom_bond_site_symmetry_2
Ho1 Ho2 3.5507(3) .
Ho1 Ho2 3.8501(4) 3_566
Ho1 O1 2.383(2) .
Ho1 O2 2.3599(19) .
Ho1 O3 2.3639(19) .
Ho1 O4 2.3035(19) .
Ho1 O5 2.317(2) .
Ho1 O8 2.3192(19) .
Ho1 N4 2.532(2) .
Ho1 N7 2.540(2) .
Ho2 Ho2 3.8059(4) 3_566
Ho2 O1 2.367(2) 3_566
Ho2 O2 2.3703(19) .
Ho2 O3 2.4045(19) .
Ho2 O6 2.314(2) .
Ho2 O7 2.298(2) .
Ho2 O8 2.3675(18) .
Ho2 O8 2.323(2) 3_566
Ho2 N1 2.529(2) 3_566
O1 C8 1.336(3) .
O2 C23 1.324(3) .
O3 C38 1.320(3) .
O4 C52 1.272(4) .
O5 C54 1.275(3) .
O6 C67 1.266(3) .
O7 C69 1.272(3) .
O8 H8 1.0000 .
N1 C1 1.325(4) .
N1 C9 1.374(3) .
N2 C5 1.416(4) .
N2 C10 1.268(4) .
N3 C13 1.328(6) .
N3 C14 1.341(6) .
N4 C16 1.328(4) .
N4 C24 1.367(4) .
N5 C20 1.410(4) .
N5 C25 1.270(4) .
N6 C28 1.328(5) .
N6 C29 1.328(6) .
N7 C31 1.322(4) .
N7 C39 1.371(4) .
N8 C35 1.423(5) .
N8 C40 1.305(7) .
N8 C40A 1.277(13) .
C1 H1 0.9500 .
C1 C2 1.401(4) .
C2 H2 0.9500 .
C2 C3 1.365(4) .
C3 H3 0.9500 .
C3 C4 1.418(4) .
C4 C5 1.422(4) .
C4 C9 1.418(4) .
C5 C6 1.376(4) .
C6 H6 0.9500 .
C6 C7 1.406(4) .
C7 H7 0.9500 .
C7 C8 1.382(4) .
C8 C9 1.431(4) .
C10 H10 0.9500 .
C10 C11 1.475(5) .
C11 C12 1.371(5) .
C11 C15 1.388(5) .
C12 H12 0.9500 .
C12 C13 1.391(6) .
C13 H13 0.9500 .
C14 H14 0.9500 .
C14 C15 1.377(5) .
C15 H15 0.9500 .
C16 H16 0.9500 .
C16 C17 1.399(5) .
C17 H17 0.9500 .
C17 C18 1.365(5) .
C18 H18 0.9500 .
C18 C19 1.410(4) .
C19 C20 1.426(4) .
C19 C24 1.419(4) .
C20 C21 1.375(4) .
C21 H21 0.9500 .
C21 C22 1.399(4) .
C22 H22 0.9500 .
C22 C23 1.386(4) .
C23 C24 1.427(4) .
C25 H25 0.9500 .
C25 C26 1.482(4) .
C26 C27 1.382(5) .
C26 C30 1.385(5) .
C27 H27 0.9500 .
C27 C28 1.388(5) .
C28 H28 0.9500 .
C29 H29 0.9500 .
C29 C30 1.396(6) .
C30 H30 0.9500 .
C31 H31 0.9500 .
C31 C32 1.406(4) .
C32 H32 0.9500 .
C32 C33 1.368(5) .
C33 H33 0.9500 .
C33 C34 1.421(5) .
C34 C35 1.423(5) .
C34 C39 1.423(4) .
C35 C36 1.378(5) .
C36 H36 0.9500 .
C36 C37 1.398(5) .
C37 H37 0.9500 .
C37 C38 1.392(4) .
C38 C39 1.437(4) .
C46 H46 0.9500 .
C46 C47 1.401(5) .
C46 C51 1.348(6) .
C47 H47 0.9500 .
C47 C48 1.336(8) .
C48 H48 0.9500 .
C48 C49 1.354(9) .
C49 H49 0.9500 .
C49 C50 1.392(6) .
C50 H50 0.9500 .
C50 C51 1.387(6) .
C51 C52 1.502(4) .
C52 C53 1.396(5) .
C53 H53 0.9500 .
C53 C54 1.395(4) .
C54 C55 1.500(4) .
C55 C56 1.394(4) .
C55 C60 1.390(4) .
C56 H56 0.9500 .
C56 C57 1.385(5) .
C57 H57 0.9500 .
C57 C58 1.384(5) .
C58 H58 0.9500 .
C58 C59 1.382(5) .
C59 H59 0.9500 .
C59 C60 1.385(4) .
C60 H60 0.9500 .
C61 H61 0.9500 .
C61 C62 1.383(5) .
C61 C66 1.390(4) .
C62 H62 0.9500 .
C62 C63 1.377(5) .
C63 H63 0.9500 .
C63 C64 1.379(5) .
C64 H64 0.9500 .
C64 C65 1.395(5) .
C65 H65 0.9500 .
C65 C66 1.394(4) .
C66 C67 1.497(4) .
C67 C68 1.406(4) .
C68 H68 0.9500 .
C68 C69 1.393(4) .
C69 C70 1.504(4) .
C70 C71 1.393(4) .
C70 C75 1.383(5) .
C71 H71 0.9500 .
C71 C72 1.383(5) .
C72 H72 0.9500 .
C72 C73 1.363(6) .
C73 H73 0.9500 .
C73 C74 1.381(5) .
C74 H74 0.9500 .
C74 C75 1.391(5) .
C75 H75 0.9500 .
C40 H40 0.9500 .
C40 C41 1.487(5) .
C41 C42 1.3900 .
C41 C45 1.3900 .
C42 H42 0.9500 .
C42 C43 1.3900 .
C43 H43 0.9500 .
C43 N9 1.3900 .
N9 C44 1.3900 .
C44 H44 0.9500 .
C44 C45 1.3900 .
C45 H45 0.9500 .
C40A H40A 0.9500 .
C40A C41A 1.486(7) .
C41A C42A 1.3900 .
C41A C45A 1.3900 .
C42A H42A 0.9500 .
C42A C43A 1.3900 .
C43A H43A 0.9500 .
C43A N9A 1.3900 .
N9A C44A 1.3900 .
C44A H44A 0.9500 .
C44A C45A 1.3900 .
C45A H45A 0.9500 .

loop_
_geom_torsion_atom_site_label_1
_geom_torsion_atom_site_label_2
_geom_torsion_atom_site_label_3
_geom_torsion_atom_site_label_4
_geom_torsion
_geom_torsion_site_symmetry_1
Ho1 O1 C8 C7 -58.6(4) .
Ho1 O1 C8 C9 119.7(3) .
Ho1 O2 C23 C22 -157.1(2) .
Ho1 O2 C23 C24 22.9(4) .
Ho1 O3 C38 C37 176.9(2) .
Ho1 O3 C38 C39 -2.5(3) .
Ho1 O4 C52 C51 -165.1(2) .
Ho1 O4 C52 C53 16.5(5) .
Ho1 O5 C54 C53 -5.6(5) .
Ho1 O5 C54 C55 176.46(18) .
Ho1 N4 C16 C17 -166.2(3) .
Ho1 N4 C24 C19 165.9(2) .
Ho1 N4 C24 C23 -12.7(3) .
Ho1 N7 C31 C32 -174.8(2) .
Ho1 N7 C39 C34 179.9(2) .
Ho1 N7 C39 C38 -2.5(3) .
Ho2 O1 C8 C7 157.5(3) 3_566
Ho2 O1 C8 C9 -24.1(3) 3_566
Ho2 O2 C23 C22 13.4(5) .
Ho2 O2 C23 C24 -166.6(2) .
Ho2 O3 C38 C37 -27.3(4) .
Ho2 O3 C38 C39 153.2(2) .
Ho2 O6 C67 C66 172.31(19) .
Ho2 O6 C67 C68 -11.3(5) .
Ho2 O7 C69 C68 23.2(5) .
Ho2 O7 C69 C70 -155.2(2) .
Ho2 N1 C1 C2 166.8(2) 3_566
Ho2 N1 C9 C4 -168.5(2) 3_566
Ho2 N1 C9 C8 11.0(3) 3_566
O1 C8 C9 N1 7.5(4) .
O1 C8 C9 C4 -173.0(3) .
O2 C23 C24 N4 -5.2(4) .
O2 C23 C24 C19 176.1(3) .
O3 C38 C39 N7 3.3(4) .
O3 C38 C39 C34 -179.1(3) .
O4 C52 C53 C54 2.5(5) .
O5 C54 C55 C56 170.1(3) .
O5 C54 C55 C60 -8.5(4) .
O6 C67 C68 C69 -6.5(6) .
O7 C69 C70 C71 -164.9(3) .
O7 C69 C70 C75 16.9(5) .
N1 C1 C2 C3 0.0(5) .
N2 C5 C6 C7 -174.6(3) .
N2 C10 C11 C12 -164.4(4) .
N2 C10 C11 C15 13.9(5) .
N3 C14 C15 C11 0.3(6) .
N4 C16 C17 C18 1.3(6) .
N5 C20 C21 C22 176.8(3) .
N5 C25 C26 C27 13.7(5) .
N5 C25 C26 C30 -163.7(3) .
N6 C29 C30 C26 2.5(7) .
N7 C31 C32 C33 -5.6(5) .
N8 C35 C36 C37 175.7(4) .
N8 C40 C41 C42 -2.8(6) .
N8 C40 C41 C45 177.2(6) .
N8 C40A C41A C42A -16.3(19) .
N8 C40A C41A C45A 163.7(19) .
C1 N1 C9 C4 -0.7(4) .
C1 N1 C9 C8 178.8(3) .
C1 C2 C3 C4 -1.0(5) .
C2 C3 C4 C5 -179.3(3) .
C2 C3 C4 C9 1.2(5) .
C3 C4 C5 N2 -5.5(5) .
C3 C4 C5 C6 174.3(3) .
C3 C4 C9 N1 -0.3(4) .
C3 C4 C9 C8 -179.8(3) .
C4 C5 C6 C7 5.6(5) .
C5 N2 C10 C11 177.8(3) .
C5 C4 C9 N1 -179.9(3) .
C5 C4 C9 C8 0.7(4) .
C5 C6 C7 C8 0.7(5) .
C6 C7 C8 O1 172.2(3) .
C6 C7 C8 C9 -6.2(5) .
C7 C8 C9 N1 -174.0(3) .
C7 C8 C9 C4 5.5(4) .
C9 N1 C1 C2 0.9(4) .
C9 C4 C5 N2 174.1(3) .
C9 C4 C5 C6 -6.2(5) .
C10 N2 C5 C4 -145.7(3) .
C10 N2 C5 C6 34.6(5) .
C10 C11 C12 C13 177.9(4) .
C10 C11 C15 C14 -178.5(3) .
C11 C12 C13 N3 0.9(7) .
C12 C11 C15 C14 -0.1(5) .
C13 N3 C14 C15 0.0(6) .
C14 N3 C13 C12 -0.7(7) .
C15 C11 C12 C13 -0.5(6) .
C16 N4 C24 C19 -1.8(5) .
C16 N4 C24 C23 179.6(3) .
C16 C17 C18 C19 0.1(6) .
C17 C18 C19 C20 175.6(3) .
C17 C18 C19 C24 -2.1(5) .
C18 C19 C20 N5 2.7(5) .
C18 C19 C20 C21 -178.6(3) .
C18 C19 C24 N4 3.0(5) .
C18 C19 C24 C23 -178.4(3) .
C19 C20 C21 C22 -1.7(5) .
C20 N5 C25 C26 -178.8(3) .
C20 C19 C24 N4 -174.7(3) .
C20 C19 C24 C23 3.8(5) .
C20 C21 C22 C23 1.7(5) .
C21 C22 C23 O2 -178.8(3) .
C21 C22 C23 C24 1.2(4) .
C22 C23 C24 N4 174.8(3) .
C22 C23 C24 C19 -3.8(4) .
C24 N4 C16 C17 -0.5(5) .
C24 C19 C20 N5 -179.6(3) .
C24 C19 C20 C21 -1.0(5) .
C25 N5 C20 C19 -142.4(3) .
C25 N5 C20 C21 39.1(5) .
C25 C26 C27 C28 -178.6(3) .
C25 C26 C30 C29 176.9(4) .
C26 C27 C28 N6 1.4(6) .
C27 C26 C30 C29 -0.7(6) .
C28 N6 C29 C30 -2.3(7) .
C29 N6 C28 C27 0.3(6) .
C30 C26 C27 C28 -1.1(5) .
C31 N7 C39 C34 1.7(4) .
C31 N7 C39 C38 179.3(2) .
C31 C32 C33 C34 2.9(5) .
C32 C33 C34 C35 -174.3(4) .
C32 C33 C34 C39 1.6(5) .
C33 C34 C35 N8 2.5(6) .
C33 C34 C35 C36 -177.3(4) .
C33 C34 C39 N7 -4.1(5) .
C33 C34 C39 C38 178.4(3) .
C34 C35 C36 C37 -4.4(6) .
C35 N8 C40 C41 177.2(3) .
C35 N8 C40A C41A 180.0(6) .
C35 C34 C39 N7 172.0(3) .
C35 C34 C39 C38 -5.5(5) .
C35 C36 C37 C38 0.3(6) .
C36 C37 C38 O3 -178.2(3) .
C36 C37 C38 C39 1.2(4) .
C37 C38 C39 N7 -176.2(3) .
C37 C38 C39 C34 1.4(4) .
C39 N7 C31 C32 3.2(4) .
C39 C34 C35 N8 -173.3(3) .
C39 C34 C35 C36 6.8(5) .
C46 C47 C48 C49 0.1(8) .
C46 C51 C52 O4 -18.8(5) .
C46 C51 C52 C53 159.7(3) .
C47 C46 C51 C50 -0.5(6) .
C47 C46 C51 C52 -179.7(4) .
C47 C48 C49 C50 -0.1(10) .
C48 C49 C50 C51 -0.3(10) .
C49 C50 C51 C46 0.5(8) .
C49 C50 C51 C52 179.7(5) .
C50 C51 C52 O4 162.1(4) .
C50 C51 C52 C53 -19.4(6) .
C51 C46 C47 C48 0.2(7) .
C51 C52 C53 C54 -175.9(3) .
C52 C53 C54 O5 -7.8(5) .
C52 C53 C54 C55 170.1(3) .
C53 C54 C55 C56 -8.0(5) .
C53 C54 C55 C60 173.4(3) .
C54 C55 C56 C57 -176.9(3) .
C54 C55 C60 C59 176.2(3) .
C55 C56 C57 C58 0.0(5) .
C56 C55 C60 C59 -2.5(5) .
C56 C57 C58 C59 -1.1(5) .
C57 C58 C59 C60 0.4(5) .
C58 C59 C60 C55 1.4(5) .
C60 C55 C56 C57 1.8(5) .
C61 C62 C63 C64 0.4(5) .
C61 C66 C67 O6 23.7(4) .
C61 C66 C67 C68 -152.9(3) .
C62 C61 C66 C65 0.1(5) .
C62 C61 C66 C67 179.0(3) .
C62 C63 C64 C65 0.1(6) .
C63 C64 C65 C66 -0.4(5) .
C64 C65 C66 C61 0.3(5) .
C64 C65 C66 C67 -178.5(3) .
C65 C66 C67 O6 -157.5(3) .
C65 C66 C67 C68 25.9(5) .
C66 C61 C62 C63 -0.5(5) .
C66 C67 C68 C69 169.8(3) .
C67 C68 C69 O7 1.0(6) .
C67 C68 C69 C70 179.2(3) .
C68 C69 C70 C71 16.7(5) .
C68 C69 C70 C75 -161.4(3) .
C69 C70 C71 C72 -176.8(4) .
C69 C70 C75 C74 175.3(3) .
C70 C71 C72 C73 1.1(7) .
C71 C70 C75 C74 -2.9(5) .
C71 C72 C73 C74 -2.1(7) .
C72 C73 C74 C75 0.6(6) .
C73 C74 C75 C70 2.0(6) .
C75 C70 C71 C72 1.4(6) .
C40 N8 C35 C34 138.6(5) .
C40 N8 C35 C36 -41.5(7) .
C40 C41 C42 C43 179.99(9) .
C40 C41 C45 C44 180.00(8) .
C41 C42 C43 N9 0.0 .
C42 C41 C45 C44 0.0 .
C42 C43 N9 C44 0.0 .
C43 N9 C44 C45 0.0 .
N9 C44 C45 C41 0.0 .
C45 C41 C42 C43 0.0 .
C40A N8 C35 C34 151.8(15) .
C40A N8 C35 C36 -28.3(16) .
C40A C41A C42A C43A 180.00(9) .
C40A C41A C45A C44A 180.00(9) .
C41A C42A C43A N9A 0.0 .
C42A C41A C45A C44A 0.0 .
C42A C43A N9A C44A 0.0 .
C43A N9A C44A C45A 0.0 .
N9A C44A C45A C41A 0.0 .
C45A C41A C42A C43A 0.0 .

loop_
_smtbx_masks_void_nr
_smtbx_masks_void_average_x
_smtbx_masks_void_average_y
_smtbx_masks_void_average_z
_smtbx_masks_void_volume
_smtbx_masks_void_count_electrons
1 0.500 1.000 0.000 805.7 147.2
2 0.500 0.500 0.500 805.7 147.2
